data_4087889
loop_
_publ_author_name
'Ma, Mengtao'
'Zhang, Na'
'Li, Yongxin'
'Pullarkat, Sumod A.'
'Leung, Pak-Hing'

_publ_section_title
;
 Metal Effects on the Asymmetric Cycloaddition Reaction between
 3,4-Dimethyl-1-phenylphosphole and Sulfoxide
;
_journal_issue 20
_journal_name_full Organometallics
_journal_page_first 5081
_journal_paper_doi 10.1021/acs.organomet.5b00682
_journal_volume 34
_journal_year 2015
_chemical_absolute_configuration ad
_chemical_formula_moiety 'C34 H37 Cl N O5 P Pt S'
_chemical_formula_sum 'C34 H37 Cl N O5 P Pt S'
_chemical_formula_weight 833.22
_space_group_IT_number 19
_space_group_name_Hall 'P 2ac 2ab'
_space_group_name_H-M_alt 'P 21 21 21'
_symmetry_cell_setting orthorhombic
_symmetry_space_group_name_H-M 'P 21 21 21'
_atom_sites_solution_hydrogens geom
_atom_sites_solution_primary direct
_atom_sites_solution_secondary difmap
_audit_creation_method SHELXL-97
_cell_angle_alpha 90.00
_cell_angle_beta 90.00
_cell_angle_gamma 90.00
_cell_formula_units_Z 4
_cell_length_a 9.9305(2)
_cell_length_b 14.6373(3)
_cell_length_c 22.0322(5)
_cell_measurement_reflns_used 9932
_cell_measurement_temperature 103(2)
_cell_measurement_theta_max 28.28
_cell_measurement_theta_min 2.31
_cell_volume 3202.51(12)
_computing_cell_refinement 'Bruker SAINT'
_computing_data_collection 'Bruker APEX2'
_computing_data_reduction 'Bruker SAINT'
_computing_molecular_graphics 'Bruker SHELXTL'
_computing_publication_material 'Bruker SHELXTL'
_computing_structure_refinement 'SHELXL-97 (Sheldrick, 2008)'
_computing_structure_solution 'SHELXS-97 (Sheldrick, 2008)'
_diffrn_ambient_temperature 103(2)
_diffrn_measured_fraction_theta_full 0.993
_diffrn_measured_fraction_theta_max 0.993
_diffrn_measurement_device_type 'Bruker APEX-II CCD'
_diffrn_measurement_method '\f and \w scans'
_diffrn_radiation_monochromator graphite
_diffrn_radiation_source 'fine-focus sealed tube'
_diffrn_radiation_type MoK\a
_diffrn_radiation_wavelength 0.71073
_diffrn_reflns_av_R_equivalents 0.0433
_diffrn_reflns_av_sigmaI/netI 0.0470
_diffrn_reflns_limit_h_max 13
_diffrn_reflns_limit_h_min -6
_diffrn_reflns_limit_k_max 19
_diffrn_reflns_limit_k_min -19
_diffrn_reflns_limit_l_max 29
_diffrn_reflns_limit_l_min -29
_diffrn_reflns_number 37433
_diffrn_reflns_theta_full 28.28
_diffrn_reflns_theta_max 28.28
_diffrn_reflns_theta_min 1.67
_exptl_absorpt_coefficient_mu 4.623
_exptl_absorpt_correction_T_max 0.6549
_exptl_absorpt_correction_T_min 0.2592
_exptl_absorpt_correction_type multi-scan
_exptl_absorpt_process_details sadabs
_exptl_crystal_colour colourless
_exptl_crystal_density_diffrn 1.728
_exptl_crystal_density_method 'not measured'
_exptl_crystal_description block
_exptl_crystal_F_000 1656
_exptl_crystal_size_max 0.40
_exptl_crystal_size_mid 0.18
_exptl_crystal_size_min 0.10
_refine_diff_density_max 1.087
_refine_diff_density_min -0.946
_refine_diff_density_rms 0.220
_refine_ls_abs_structure_details 'Flack H D (1983), Acta Cryst. A39, 876-881'
_refine_ls_abs_structure_Flack -0.014(5)
_refine_ls_extinction_method none
_refine_ls_goodness_of_fit_ref 1.116
_refine_ls_hydrogen_treatment constr
_refine_ls_matrix_type full
_refine_ls_number_parameters 402
_refine_ls_number_reflns 7903
_refine_ls_number_restraints 0
_refine_ls_restrained_S_all 1.116
_refine_ls_R_factor_all 0.0265
_refine_ls_R_factor_gt 0.0216
_refine_ls_shift/su_max 0.004
_refine_ls_shift/su_mean 0.000
_refine_ls_structure_factor_coef Fsqd
_refine_ls_weighting_details 'calc w=1/[\s^2^(Fo^2^)+(0.0322P)^2^+0.0000P] where P=(Fo^2^+2Fc^2^)/3'
_refine_ls_weighting_scheme calc
_refine_ls_wR_factor_gt 0.0500
_refine_ls_wR_factor_ref 0.0709
_reflns_number_gt 7306
_reflns_number_total 7903
_reflns_threshold_expression >2sigma(I)
_cod_data_source_file om5b00682_si_004.cif
_cod_data_source_block leung549
_cod_depositor_comments
;
The following automatic conversions were performed:

data item '_symmetry_cell_setting' value 'Orthorhombic' was changed
to 'orthorhombic' in accordance with the
/home/saulius/struct/COD-crude-data/automatic-downloads/DataCite-retrospective/ACS/depositions/lib/dictionaries/cif_core.dic
dictionary named 'cif_core.dic' version 2.4.2 last updated on
2011-04-26.

Automatic conversion script
Id: cif_fix_values 6909 2019-04-08 15:41:33Z antanas 
;
_cod_original_sg_symbol_H-M P2(1)2(1)2(1)
_cod_database_code 4087889

loop_
_symmetry_equiv_pos_as_xyz
'x, y, z'
'-x+1/2, -y, z+1/2'
'-x, y+1/2, -z+1/2'
'x+1/2, -y+1/2, -z'

loop_
_atom_site_label
_atom_site_type_symbol
_atom_site_fract_x
_atom_site_fract_y
_atom_site_fract_z
_atom_site_U_iso_or_equiv
_atom_site_adp_type
_atom_site_occupancy
_atom_site_symmetry_multiplicity
_atom_site_calc_flag
_atom_site_refinement_flags
Pt1 Pt 0.873179(16) 0.844053(11) 0.895519(7) 0.01058(5) Uani 1 1 d .
C1 C 0.7935(4) 0.9598(3) 0.9342(2) 0.0139(9) Uani 1 1 d .
C2 C 0.8221(5) 0.9981(3) 0.9930(2) 0.0163(10) Uani 1 1 d .
H2 H 0.8759 0.9647 1.0209 0.020 Uiso 1 1 calc R
C3 C 0.7733(5) 1.0814(3) 1.0092(2) 0.0169(10) Uani 1 1 d .
H3 H 0.7947 1.1055 1.0481 0.020 Uiso 1 1 calc R
C4 C 0.6917(5) 1.1329(3) 0.9695(2) 0.0185(11) Uani 1 1 d .
C5 C 0.6447(5) 1.2215(4) 0.9847(3) 0.0256(12) Uani 1 1 d .
H5 H 0.6671 1.2470 1.0230 0.031 Uiso 1 1 calc R
C6 C 0.5675(6) 1.2711(4) 0.9449(3) 0.0300(13) Uani 1 1 d .
H6 H 0.5388 1.3309 0.9555 0.036 Uiso 1 1 calc R
C7 C 0.5303(5) 1.2334(4) 0.8880(3) 0.0271(12) Uani 1 1 d .
H7 H 0.4746 1.2674 0.8612 0.032 Uiso 1 1 calc R
C8 C 0.5743(5) 1.1486(3) 0.8719(2) 0.0202(10) Uani 1 1 d .
H8 H 0.5500 1.1243 0.8334 0.024 Uiso 1 1 calc R
C9 C 0.6560(4) 1.0957(3) 0.9117(2) 0.0167(10) Uani 1 1 d .
C10 C 0.7089(4) 1.0078(3) 0.8954(2) 0.0134(9) Uani 1 1 d .
C11 C 0.6843(5) 0.9677(3) 0.8334(2) 0.0140(9) Uani 1 1 d .
H11 H 0.5897 0.9806 0.8204 0.017 Uiso 1 1 calc R
C12 C 0.7825(5) 1.0091(4) 0.7881(2) 0.0199(11) Uani 1 1 d .
H12A H 0.8735 0.9865 0.7964 0.030 Uiso 1 1 calc R
H12B H 0.7812 1.0758 0.7918 0.030 Uiso 1 1 calc R
H12C H 0.7561 0.9917 0.7468 0.030 Uiso 1 1 calc R
C13 C 0.7085(5) 0.8220(3) 0.7777(2) 0.0177(10) Uani 1 1 d .
H13A H 0.6304 0.8425 0.7541 0.027 Uiso 1 1 calc R
H13B H 0.7056 0.7554 0.7820 0.027 Uiso 1 1 calc R
H13C H 0.7914 0.8396 0.7566 0.027 Uiso 1 1 calc R
C14 C 0.5855(5) 0.8250(3) 0.8705(2) 0.0192(11) Uani 1 1 d .
H14A H 0.5060 0.8309 0.8445 0.029 Uiso 1 1 calc R
H14B H 0.5700 0.8575 0.9087 0.029 Uiso 1 1 calc R
H14C H 0.6023 0.7602 0.8790 0.029 Uiso 1 1 calc R
C15 C 1.0036(5) 0.7104(3) 0.7658(2) 0.0130(9) Uani 1 1 d .
C16 C 0.9238(5) 0.6476(4) 0.7345(2) 0.0205(10) Uani 1 1 d .
H16 H 0.8623 0.6095 0.7557 0.025 Uiso 1 1 calc R
C17 C 0.9360(6) 0.6418(4) 0.6725(2) 0.0290(13) Uani 1 1 d .
H17 H 0.8817 0.5998 0.6506 0.035 Uiso 1 1 calc R
C18 C 1.0270(6) 0.6970(4) 0.6414(2) 0.0285(13) Uani 1 1 d .
H18 H 1.0357 0.6918 0.5986 0.034 Uiso 1 1 calc R
C19 C 1.1040(5) 0.7587(4) 0.6727(2) 0.0219(11) Uani 1 1 d .
H19 H 1.1664 0.7960 0.6514 0.026 Uiso 1 1 calc R
C20 C 1.0918(5) 0.7674(3) 0.7351(2) 0.0174(10) Uani 1 1 d .
H20 H 1.1432 0.8117 0.7565 0.021 Uiso 1 1 calc R
C21 C 0.9743(5) 0.6116(3) 0.8845(2) 0.0137(9) Uani 1 1 d .
H21 H 0.8884 0.5773 0.8781 0.016 Uiso 1 1 calc R
C22 C 1.1017(5) 0.5643(3) 0.8630(2) 0.0142(10) Uani 1 1 d .
C23 C 1.0983(5) 0.4632(3) 0.8551(2) 0.0181(10) Uani 1 1 d .
H23A H 1.1898 0.4406 0.8479 0.027 Uiso 1 1 calc R
H23B H 1.0411 0.4478 0.8203 0.027 Uiso 1 1 calc R
H23C H 1.0617 0.4348 0.8918 0.027 Uiso 1 1 calc R
C24 C 1.2035(5) 0.6230(3) 0.8613(2) 0.0133(9) Uani 1 1 d .
C25 C 1.3490(5) 0.6077(4) 0.8447(2) 0.0206(11) Uani 1 1 d .
H25A H 1.3657 0.5420 0.8402 0.031 Uiso 1 1 calc R
H25B H 1.4070 0.6323 0.8767 0.031 Uiso 1 1 calc R
H25C H 1.3688 0.6387 0.8063 0.031 Uiso 1 1 calc R
C26 C 1.1573(4) 0.7190(3) 0.87925(19) 0.0126(9) Uani 1 1 d .
H26 H 1.2189 0.7700 0.8674 0.015 Uiso 1 1 calc R
C27 C 1.1141(5) 0.7172(3) 0.94701(19) 0.0124(8) Uani 1 1 d .
H27 H 1.1923 0.7055 0.9745 0.015 Uiso 1 1 calc R
C28 C 1.0056(5) 0.6401(3) 0.9518(2) 0.0134(9) Uani 1 1 d .
H28A H 0.9234 0.6631 0.9721 0.016 Uiso 1 1 calc R
H28B H 1.0408 0.5875 0.9752 0.016 Uiso 1 1 calc R
C29 C 1.1484(4) 0.9109(3) 0.9705(2) 0.0137(9) Uani 1 1 d .
C30 C 1.2120(5) 0.9424(3) 0.9175(2) 0.0161(10) Uani 1 1 d .
H30 H 1.1923 0.9155 0.8793 0.019 Uiso 1 1 calc R
C31 C 1.3035(5) 1.0129(3) 0.9218(2) 0.0186(10) Uani 1 1 d .
H31 H 1.3497 1.0335 0.8866 0.022 Uiso 1 1 calc R
C32 C 1.3281(5) 1.0540(3) 0.9778(2) 0.0209(11) Uani 1 1 d .
H32 H 1.3907 1.1030 0.9803 0.025 Uiso 1 1 calc R
C33 C 1.2625(5) 1.0245(3) 1.0298(2) 0.0203(11) Uani 1 1 d .
H33 H 1.2788 1.0541 1.0675 0.024 Uiso 1 1 calc R
C34 C 1.1731(5) 0.9517(3) 1.0268(2) 0.0176(10) Uani 1 1 d .
H34 H 1.1295 0.9301 1.0624 0.021 Uiso 1 1 calc R
Cl1 Cl 0.35576(12) 0.97176(9) 0.72576(5) 0.0210(2) Uani 1 1 d .
N1 N 0.7054(4) 0.8652(3) 0.83888(17) 0.0130(8) Uani 1 1 d .
O1 O 0.9715(3) 0.8103(2) 1.02943(14) 0.0145(7) Uani 1 1 d .
O2 O 0.3267(5) 0.9231(4) 0.78031(19) 0.0515(14) Uani 1 1 d .
O3 O 0.4648(4) 0.9273(3) 0.6954(2) 0.0347(10) Uani 1 1 d .
O4 O 0.3940(4) 1.0626(3) 0.7418(2) 0.0454(12) Uani 1 1 d .
O5 O 0.2377(4) 0.9708(3) 0.68796(19) 0.0347(10) Uani 1 1 d .
P1 P 0.98546(12) 0.72432(8) 0.84717(5) 0.0115(2) Uani 1 1 d .
S1 S 1.02485(11) 0.82254(8) 0.96733(5) 0.0123(2) Uani 1 1 d .

loop_
_atom_site_aniso_label
_atom_site_aniso_U_11
_atom_site_aniso_U_22
_atom_site_aniso_U_33
_atom_site_aniso_U_23
_atom_site_aniso_U_13
_atom_site_aniso_U_12
Pt1 0.01024(7) 0.01286(8) 0.00862(7) 0.00028(7) -0.00021(7) 0.00024(7)
C1 0.012(2) 0.016(2) 0.014(2) -0.0005(19) 0.0054(17) -0.0020(18)
C2 0.012(2) 0.020(3) 0.016(2) -0.001(2) 0.0022(18) 0.0013(19)
C3 0.014(2) 0.020(3) 0.017(2) -0.008(2) 0.0027(18) -0.002(2)
C4 0.012(2) 0.017(3) 0.027(3) -0.004(2) 0.0062(19) -0.0025(18)
C5 0.019(3) 0.020(3) 0.038(3) -0.010(2) 0.004(2) -0.002(2)
C6 0.025(3) 0.017(3) 0.048(4) -0.005(3) 0.006(3) 0.002(2)
C7 0.023(2) 0.019(3) 0.038(3) 0.005(3) 0.000(2) 0.002(2)
C8 0.017(2) 0.016(2) 0.028(3) 0.002(2) 0.0017(19) 0.002(2)
C9 0.014(2) 0.014(2) 0.022(3) 0.0034(19) 0.0026(17) -0.0001(17)
C10 0.0107(18) 0.017(2) 0.012(2) 0.000(2) 0.0019(18) -0.0020(16)
C11 0.015(2) 0.014(2) 0.014(2) 0.0002(19) -0.0012(17) 0.0037(19)
C12 0.025(3) 0.019(3) 0.015(2) 0.004(2) 0.002(2) -0.001(2)
C13 0.021(2) 0.018(3) 0.013(2) 0.0004(19) -0.0064(19) 0.0025(19)
C14 0.013(2) 0.021(3) 0.024(3) 0.002(2) 0.0001(18) -0.0050(18)
C15 0.015(2) 0.014(2) 0.010(2) 0.0005(18) -0.0024(17) 0.0036(18)
C16 0.021(2) 0.023(3) 0.018(2) -0.004(2) -0.0008(18) -0.002(2)
C17 0.028(3) 0.033(3) 0.026(3) -0.013(3) -0.008(2) -0.002(2)
C18 0.032(3) 0.043(3) 0.011(2) -0.007(2) 0.000(2) 0.017(3)
C19 0.023(3) 0.025(3) 0.018(2) 0.002(2) 0.004(2) 0.002(2)
C20 0.021(2) 0.019(2) 0.012(2) 0.001(2) -0.0007(18) -0.0009(19)
C21 0.014(2) 0.013(2) 0.014(2) 0.0000(19) -0.0004(17) -0.0010(17)
C22 0.017(2) 0.018(2) 0.008(2) -0.0003(17) -0.0017(17) 0.0038(18)
C23 0.024(3) 0.014(2) 0.016(2) -0.0028(19) 0.0001(18) 0.002(2)
C24 0.013(2) 0.018(2) 0.009(2) -0.0011(18) -0.0013(17) 0.0033(18)
C25 0.015(2) 0.030(3) 0.017(2) -0.007(2) -0.0013(18) 0.001(2)
C26 0.011(2) 0.017(2) 0.010(2) 0.0002(17) 0.0006(15) -0.0002(17)
C27 0.010(2) 0.015(2) 0.011(2) -0.0018(17) 0.0025(18) 0.0023(19)
C28 0.015(2) 0.011(2) 0.014(2) 0.0010(18) 0.0007(17) -0.0002(17)
C29 0.014(2) 0.012(2) 0.015(2) -0.0014(18) -0.0038(17) 0.0012(18)
C30 0.015(2) 0.016(2) 0.018(2) -0.0003(19) -0.0007(18) 0.0002(18)
C31 0.016(2) 0.018(3) 0.022(3) 0.001(2) 0.0003(19) -0.0007(19)
C32 0.013(2) 0.015(3) 0.035(3) 0.001(2) -0.006(2) -0.0020(18)
C33 0.023(2) 0.017(3) 0.021(3) -0.005(2) -0.009(2) 0.007(2)
C34 0.016(2) 0.018(3) 0.019(3) -0.003(2) -0.0019(19) 0.0054(19)
Cl1 0.0152(6) 0.0259(6) 0.0219(6) -0.0025(5) -0.0010(5) -0.0017(5)
N1 0.0155(18) 0.013(2) 0.0103(18) -0.0005(15) -0.0004(15) -0.0012(15)
O1 0.0189(16) 0.0163(17) 0.0082(15) -0.0021(13) 0.0012(13) 0.0017(13)
O2 0.049(3) 0.083(4) 0.022(2) 0.012(2) -0.007(2) -0.023(3)
O3 0.028(2) 0.028(2) 0.048(3) -0.010(2) 0.0072(19) 0.0054(18)
O4 0.028(2) 0.033(2) 0.076(3) -0.023(2) 0.006(2) -0.003(2)
O5 0.031(2) 0.041(3) 0.032(2) -0.002(2) -0.0155(19) 0.008(2)
P1 0.0118(5) 0.0135(6) 0.0092(6) 0.0000(5) 0.0000(4) -0.0002(5)
S1 0.0119(5) 0.0153(6) 0.0097(5) -0.0009(4) 0.0000(4) 0.0007(4)

loop_
_atom_type_symbol
_atom_type_description
_atom_type_scat_dispersion_real
_atom_type_scat_dispersion_imag
_atom_type_scat_source
C C 0.0033 0.0016 'International Tables Vol C Tables 4.2.6.8 and 6.1.1.4'
H H 0.0000 0.0000 'International Tables Vol C Tables 4.2.6.8 and 6.1.1.4'
N N 0.0061 0.0033 'International Tables Vol C Tables 4.2.6.8 and 6.1.1.4'
O O 0.0106 0.0060 'International Tables Vol C Tables 4.2.6.8 and 6.1.1.4'
S S 0.1246 0.1234 'International Tables Vol C Tables 4.2.6.8 and 6.1.1.4'
Cl Cl 0.1484 0.1585 'International Tables Vol C Tables 4.2.6.8 and 6.1.1.4'
Pt Pt -1.7033 8.3905 'International Tables Vol C Tables 4.2.6.8 and 6.1.1.4'
P P 0.1023 0.0942 'International Tables Vol C Tables 4.2.6.8 and 6.1.1.4'

loop_
_geom_angle_atom_site_label_1
_geom_angle_atom_site_label_2
_geom_angle_atom_site_label_3
_geom_angle
C1 Pt1 N1 79.62(17)
C1 Pt1 S1 94.76(14)
N1 Pt1 S1 170.52(11)
C1 Pt1 P1 172.81(13)
N1 Pt1 P1 102.60(11)
S1 Pt1 P1 83.92(4)
C10 C1 C2 118.5(4)
C10 C1 Pt1 113.2(3)
C2 C1 Pt1 128.2(3)
C3 C2 C1 121.0(5)
C3 C2 H2 119.5
C1 C2 H2 119.5
C2 C3 C4 121.4(5)
C2 C3 H3 119.3
C4 C3 H3 119.3
C3 C4 C5 122.2(5)
C3 C4 C9 119.4(4)
C5 C4 C9 118.4(5)
C6 C5 C4 121.2(5)
C6 C5 H5 119.4
C4 C5 H5 119.4
C5 C6 C7 120.3(5)
C5 C6 H6 119.8
C7 C6 H6 119.8
C8 C7 C6 120.1(5)
C8 C7 H7 120.0
C6 C7 H7 120.0
C7 C8 C9 121.1(5)
C7 C8 H8 119.4
C9 C8 H8 119.4
C8 C9 C4 118.9(5)
C8 C9 C10 122.8(5)
C4 C9 C10 118.2(4)
C1 C10 C9 121.3(4)
C1 C10 C11 117.3(4)
C9 C10 C11 121.1(4)
C10 C11 N1 106.9(4)
C10 C11 C12 109.6(4)
N1 C11 C12 110.9(4)
C10 C11 H11 109.8
N1 C11 H11 109.8
C12 C11 H11 109.8
C11 C12 H12A 109.5
C11 C12 H12B 109.5
H12A C12 H12B 109.5
C11 C12 H12C 109.5
H12A C12 H12C 109.5
H12B C12 H12C 109.5
N1 C13 H13A 109.5
N1 C13 H13B 109.5
H13A C13 H13B 109.5
N1 C13 H13C 109.5
H13A C13 H13C 109.5
H13B C13 H13C 109.5
N1 C14 H14A 109.5
N1 C14 H14B 109.5
H14A C14 H14B 109.5
N1 C14 H14C 109.5
H14A C14 H14C 109.5
H14B C14 H14C 109.5
C20 C15 C16 120.9(4)
C20 C15 P1 118.6(4)
C16 C15 P1 120.4(4)
C17 C16 C15 118.8(5)
C17 C16 H16 120.6
C15 C16 H16 120.6
C16 C17 C18 120.7(5)
C16 C17 H17 119.6
C18 C17 H17 119.6
C19 C18 C17 119.8(5)
C19 C18 H18 120.1
C17 C18 H18 120.1
C18 C19 C20 120.7(5)
C18 C19 H19 119.6
C20 C19 H19 119.6
C19 C20 C15 119.0(5)
C19 C20 H20 120.5
C15 C20 H20 120.5
C22 C21 C28 104.6(4)
C22 C21 P1 102.6(3)
C28 C21 P1 99.9(3)
C22 C21 H21 115.9
C28 C21 H21 115.9
P1 C21 H21 115.9
C24 C22 C23 131.1(4)
C24 C22 C21 110.4(4)
C23 C22 C21 118.1(4)
C22 C23 H23A 109.5
C22 C23 H23B 109.5
H23A C23 H23B 109.5
C22 C23 H23C 109.5
H23A C23 H23C 109.5
H23B C23 H23C 109.5
C22 C24 C25 129.8(4)
C22 C24 C26 111.0(4)
C25 C24 C26 119.2(4)
C24 C25 H25A 109.5
C24 C25 H25B 109.5
H25A C25 H25B 109.5
C24 C25 H25C 109.5
H25A C25 H25C 109.5
H25B C25 H25C 109.5
C24 C26 C27 108.4(4)
C24 C26 P1 102.6(3)
C27 C26 P1 96.5(3)
C24 C26 H26 115.7
C27 C26 H26 115.7
P1 C26 H26 115.7
C26 C27 C28 105.5(4)
C26 C27 S1 110.7(3)
C28 C27 S1 104.9(3)
C26 C27 H27 111.8
C28 C27 H27 111.8
S1 C27 H27 111.8
C27 C28 C21 105.3(3)
C27 C28 H28A 110.7
C21 C28 H28A 110.7
C27 C28 H28B 110.7
C21 C28 H28B 110.7
H28A C28 H28B 108.8
C34 C29 C30 121.2(4)
C34 C29 S1 117.7(4)
C30 C29 S1 121.0(3)
C31 C30 C29 119.0(5)
C31 C30 H30 120.5
C29 C30 H30 120.5
C30 C31 C32 120.0(5)
C30 C31 H31 120.0
C32 C31 H31 120.0
C33 C32 C31 121.0(5)
C33 C32 H32 119.5
C31 C32 H32 119.5
C32 C33 C34 119.9(5)
C32 C33 H33 120.0
C34 C33 H33 120.0
C33 C34 C29 118.9(5)
C33 C34 H34 120.6
C29 C34 H34 120.6
O2 Cl1 O4 108.1(3)
O2 Cl1 O3 108.7(3)
O4 Cl1 O3 109.8(3)
O2 Cl1 O5 108.5(3)
O4 Cl1 O5 111.7(3)
O3 Cl1 O5 110.0(3)
C13 N1 C14 105.7(4)
C13 N1 C11 110.5(3)
C14 N1 C11 108.4(4)
C13 N1 Pt1 117.3(3)
C14 N1 Pt1 107.2(3)
C11 N1 Pt1 107.6(3)
C15 P1 C21 110.3(2)
C15 P1 C26 106.4(2)
C21 P1 C26 81.2(2)
C15 P1 Pt1 125.64(16)
C21 P1 Pt1 116.00(15)
C26 P1 Pt1 107.35(15)
O1 S1 C29 107.4(2)
O1 S1 C27 107.27(19)
C29 S1 C27 106.7(2)
O1 S1 Pt1 115.86(14)
C29 S1 Pt1 113.20(15)
C27 S1 Pt1 105.95(15)

loop_
_geom_bond_atom_site_label_1
_geom_bond_atom_site_label_2
_geom_bond_distance
Pt1 C1 2.056(5)
Pt1 N1 2.105(4)
Pt1 S1 2.2070(11)
Pt1 P1 2.3344(12)
C1 C10 1.390(6)
C1 C2 1.440(7)
C2 C3 1.360(7)
C2 H2 0.9500
C3 C4 1.410(7)
C3 H3 0.9500
C4 C5 1.418(7)
C4 C9 1.431(7)
C5 C6 1.372(8)
C5 H5 0.9500
C6 C7 1.417(8)
C6 H6 0.9500
C7 C8 1.365(7)
C7 H7 0.9500
C8 C9 1.424(7)
C8 H8 0.9500
C9 C10 1.435(6)
C10 C11 1.506(6)
C11 N1 1.519(6)
C11 C12 1.522(7)
C11 H11 1.0000
C12 H12A 0.9800
C12 H12B 0.9800
C12 H12C 0.9800
C13 N1 1.490(6)
C13 H13A 0.9800
C13 H13B 0.9800
C13 H13C 0.9800
C14 N1 1.500(6)
C14 H14A 0.9800
C14 H14B 0.9800
C14 H14C 0.9800
C15 C20 1.386(7)
C15 C16 1.396(7)
C15 P1 1.812(5)
C16 C17 1.375(7)
C16 H16 0.9500
C17 C18 1.392(8)
C17 H17 0.9500
C18 C19 1.370(8)
C18 H18 0.9500
C19 C20 1.386(6)
C19 H19 0.9500
C20 H20 0.9500
C21 C22 1.518(6)
C21 C28 1.571(6)
C21 P1 1.848(5)
C21 H21 1.0000
C22 C24 1.329(6)
C22 C23 1.490(6)
C23 H23A 0.9800
C23 H23B 0.9800
C23 H23C 0.9800
C24 C25 1.507(6)
C24 C26 1.530(6)
C25 H25A 0.9800
C25 H25B 0.9800
C25 H25C 0.9800
C26 C27 1.554(6)
C26 P1 1.848(4)
C26 H26 1.0000
C27 C28 1.564(6)
C27 S1 1.834(4)
C27 H27 1.0000
C28 H28A 0.9900
C28 H28B 0.9900
C29 C34 1.399(6)
C29 C30 1.406(7)
C29 S1 1.784(5)
C30 C31 1.378(7)
C30 H30 0.9500
C31 C32 1.393(7)
C31 H31 0.9500
C32 C33 1.388(8)
C32 H32 0.9500
C33 C34 1.388(7)
C33 H33 0.9500
C34 H34 0.9500
Cl1 O2 1.427(4)
Cl1 O4 1.428(4)
Cl1 O3 1.430(4)
Cl1 O5 1.439(4)
O1 S1 1.478(3)
